data_4079044
loop_
_publ_author_name
'Nagaoka, Masahiro'
'Takao, Toshiro'
'Suzuki, Hiroharu'

_publ_section_title
;
 Synthesis of a Heterometallic Trinuclear Cluster Containing Ruthenium and
 Cobalt and Its Reactivity with Internal Alkynes
;
_journal_issue 18
_journal_name_full Organometallics
_journal_page_first 6547
_journal_paper_doi 10.1021/om300371g
_journal_volume 31
_journal_year 2012
_chemical_formula_sum 'C39 H55 Co Ru2'
_chemical_formula_weight 784.90
_chemical_name_systematic
; 
 ? 
;
_space_group_IT_number 12
_symmetry_cell_setting monoclinic
_symmetry_space_group_name_Hall '-C 2y'
_symmetry_space_group_name_H-M 'C 1 2/m 1'
_atom_sites_solution_hydrogens geom
_atom_sites_solution_primary direct
_atom_sites_solution_secondary difmap
_audit_creation_method SHELXL-97
_cell_angle_alpha 90.00
_cell_angle_beta 102.8920(13)
_cell_angle_gamma 90.00
_cell_formula_units_Z 4
_cell_length_a 17.3373(6)
_cell_length_b 17.9205(6)
_cell_length_c 11.4374(5)
_cell_measurement_reflns_used 17395
_cell_measurement_temperature 153(2)
_cell_measurement_theta_max 27.48
_cell_measurement_theta_min 3.31
_cell_volume 3463.9(2)
_computing_cell_refinement PROCESS-AUTO
_computing_data_collection 'PROCESS-AUTO (Rigaku, 1998)'
_computing_data_reduction 'SHELXS-97 (Sheldrick, 1990)'
_computing_molecular_graphics 'ORTEX (P.McArdle, 1995)'
_computing_publication_material SHELXL-97
_computing_structure_refinement 'SHELXL-97 (Sheldrick, 1997)'
_computing_structure_solution SHELXS-97
_diffrn_ambient_temperature 153(2)
_diffrn_detector_area_resol_mean 10
_diffrn_measured_fraction_theta_full 0.995
_diffrn_measured_fraction_theta_max 0.995
_diffrn_measurement_device_type 'Rigaku R-AXIS RAPID Imaging Plate'
_diffrn_measurement_method \w
_diffrn_radiation_monochromator graphite
_diffrn_radiation_source 'Rigaku Rotating Anode ultraX18'
_diffrn_radiation_type MoK\a
_diffrn_radiation_wavelength 0.71069
_diffrn_reflns_av_R_equivalents 0.0259
_diffrn_reflns_av_sigmaI/netI 0.0214
_diffrn_reflns_limit_h_max 22
_diffrn_reflns_limit_h_min -22
_diffrn_reflns_limit_k_max 23
_diffrn_reflns_limit_k_min -23
_diffrn_reflns_limit_l_max 14
_diffrn_reflns_limit_l_min -14
_diffrn_reflns_number 17395
_diffrn_reflns_theta_full 27.48
_diffrn_reflns_theta_max 27.48
_diffrn_reflns_theta_min 3.31
_exptl_absorpt_coefficient_mu 1.359
_exptl_absorpt_correction_T_max 1.0000
_exptl_absorpt_correction_T_min 0.6791
_exptl_absorpt_correction_type empirical
_exptl_crystal_colour black
_exptl_crystal_density_diffrn 1.505
_exptl_crystal_density_meas ?
_exptl_crystal_density_method 'not measured'
_exptl_crystal_description block
_exptl_crystal_F_000 1616
_exptl_crystal_size_max 0.184
_exptl_crystal_size_mid 0.127
_exptl_crystal_size_min 0.059
_refine_diff_density_max 0.876
_refine_diff_density_min -0.989
_refine_diff_density_rms 0.101
_refine_ls_extinction_method none
_refine_ls_goodness_of_fit_ref 0.911
_refine_ls_hydrogen_treatment mixed
_refine_ls_matrix_type full
_refine_ls_number_parameters 259
_refine_ls_number_reflns 4088
_refine_ls_number_restraints 0
_refine_ls_restrained_S_all 0.911
_refine_ls_R_factor_all 0.0393
_refine_ls_R_factor_gt 0.0346
_refine_ls_shift/su_max 0.032
_refine_ls_shift/su_mean 0.002
_refine_ls_structure_factor_coef Fsqd
_refine_ls_weighting_details 'calc w=1/[\s^2^(Fo^2^)+(0.0603P)^2^+17.8293P] where P=(Fo^2^+2Fc^2^)/3'
_refine_ls_weighting_scheme calc
_refine_ls_wR_factor_gt 0.0942
_refine_ls_wR_factor_ref 0.0984
_reflns_number_gt 3705
_reflns_number_total 4100
_reflns_threshold_expression >2sigma(I)
_cod_data_source_file om300371g_si_002.cif
_cod_data_source_block 6a
_cod_depositor_comments
;
The following automatic conversions were performed:

'_symmetry_cell_setting' value 'Monoclinic' changed to 'monoclinic'
according to /home/saulius/struct/CIF-dictionaries/cif_core.dic
dictionary named 'cif_core.dic' version 2.4.2 from
2011-04-26.

'_exptl_absorpt_correction_type' value 'Empirical'
changed to 'empirical' according to
/home/saulius/struct/CIF-dictionaries/cif_core.dic dictionary named
'cif_core.dic' version 2.4.2 from 2011-04-26.

Automatic conversion script
Id: cif_fix_values 1891 2012-01-12 08:04:46Z andrius 

The following automatic conversions were performed:

'_exptl_crystal_density_meas' value 'not measured' was changed to '?'
- the value is perceived as not measured.

Automatic conversion script
Id: cif_fix_values 3008 2015-01-20 13:52:24Z robertas 
;
_cod_original_sg_symbol_H-M C2/m
_cod_database_code 4079044

loop_
_symmetry_equiv_pos_as_xyz
'x, y, z'
'x, -y, z'
'x+1/2, y+1/2, z'
'x+1/2, -y+1/2, z'
'-x, -y, -z'
'-x, y, -z'
'-x+1/2, -y+1/2, -z'
'-x+1/2, y+1/2, -z'

loop_
_atom_site_label
_atom_site_type_symbol
_atom_site_fract_x
_atom_site_fract_y
_atom_site_fract_z
_atom_site_U_iso_or_equiv
_atom_site_adp_type
_atom_site_occupancy
_atom_site_symmetry_multiplicity
_atom_site_calc_flag
_atom_site_refinement_flags
_atom_site_disorder_group
Ru1 Ru 0.164053(19) 0.5000 0.31194(3) 0.02613(10) Uani 1 2 d S .
Ru2 Ru 0.270060(17) 0.423111(16) 0.22167(2) 0.02318(10) Uani 0.50 1 d P .
Co1 Co 0.270060(17) 0.423111(16) 0.22167(2) 0.02318(10) Uani 0.50 1 d P .
C1 C 0.2873(2) 0.5000 0.3748(4) 0.0270(8) Uani 1 2 d S .
C2 C 0.3442(2) 0.5000 0.3044(4) 0.0268(8) Uani 1 2 d S .
C3 C 0.4318(3) 0.5000 0.3502(4) 0.0350(10) Uani 1 2 d S .
H3A H 0.442(3) 0.461(2) 0.399(4) 0.052(12) Uiso 1 1 d . .
H3B H 0.461(4) 0.5000 0.277(6) 0.050(17) Uiso 1 2 d S .
C4 C 0.3165(2) 0.5000 0.5073(4) 0.0288(9) Uani 1 2 d S .
C5 C 0.3335(2) 0.4333(2) 0.5706(3) 0.0368(7) Uani 1 1 d . .
H5 H 0.317(2) 0.390(2) 0.527(4) 0.041(10) Uiso 1 1 d . .
C6 C 0.3663(2) 0.4337(2) 0.6932(3) 0.0409(8) Uani 1 1 d . .
H6 H 0.375(2) 0.388(2) 0.740(4) 0.047(11) Uiso 1 1 d . .
C7 C 0.3831(3) 0.5000 0.7551(4) 0.0398(11) Uani 1 2 d S .
H7 H 0.408(4) 0.5000 0.840(6) 0.06(2) Uiso 1 2 d S .
C8 C 0.3450(2) 0.32727(19) 0.2349(4) 0.0420(8) Uani 1 1 d . .
C9 C 0.2657(2) 0.30367(18) 0.2314(3) 0.0355(7) Uani 1 1 d . .
C10 C 0.2182(2) 0.32580(19) 0.1186(3) 0.0387(7) Uani 1 1 d . .
C11 C 0.2674(3) 0.3654(2) 0.0555(3) 0.0455(9) Uani 1 1 d . .
C12 C 0.3466(2) 0.3648(2) 0.1268(4) 0.0472(9) Uani 1 1 d . .
C13 C 0.4156(3) 0.3054(3) 0.3322(6) 0.0708(15) Uani 1 1 d . .
H13A H 0.4032 0.3128 0.4108 0.10(2) Uiso 1 1 calc R .
H13B H 0.4611 0.3365 0.3261 0.10(2) Uiso 1 1 calc R .
H13C H 0.4284 0.2528 0.3227 0.057(13) Uiso 1 1 calc R .
C14 C 0.2393(3) 0.2567(2) 0.3236(4) 0.0542(11) Uani 1 1 d . .
H14A H 0.1825 0.2638 0.3171 0.16(4) Uiso 1 1 calc R .
H14B H 0.2683 0.2716 0.4039 0.082(18) Uiso 1 1 calc R .
H14C H 0.2499 0.2040 0.3102 0.061(14) Uiso 1 1 calc R .
C15 C 0.1338(3) 0.3064(3) 0.0671(4) 0.0588(11) Uani 1 1 d . .
H15A H 0.1112 0.2823 0.1287 0.084(19) Uiso 1 1 calc R .
H15B H 0.1308 0.2722 -0.0007 0.072(16) Uiso 1 1 calc R .
H15C H 0.1041 0.3520 0.0393 0.10(2) Uiso 1 1 calc R .
C16 C 0.2406(5) 0.3950(3) -0.0694(4) 0.0799(18) Uani 1 1 d . .
H16A H 0.2801 0.4301 -0.0862 0.12(3) Uiso 1 1 calc R .
H16B H 0.1898 0.4207 -0.0771 0.10(3) Uiso 1 1 calc R .
H16C H 0.2344 0.3536 -0.1267 0.13(3) Uiso 1 1 calc R .
C17 C 0.4184(4) 0.3922(3) 0.0863(7) 0.085(2) Uani 1 1 d . .
H17A H 0.4036 0.4342 0.0311 0.13(3) Uiso 1 1 calc R .
H17B H 0.4397 0.3517 0.0453 0.13(3) Uiso 1 1 calc R .
H17C H 0.4587 0.4084 0.1561 0.11(3) Uiso 1 1 calc R .
C18 C 0.0917(2) 0.4457(2) 0.4262(3) 0.036(2) Uani 0.50 1 d PG -1
C19 C 0.1089(2) 0.5218(2) 0.4681(4) 0.042(3) Uani 0.50 1 d PG -1
C20 C 0.0749(2) 0.5704(2) 0.3735(4) 0.046(2) Uani 0.50 1 d PG -1
C21 C 0.0363(2) 0.5267(3) 0.2725(4) 0.052(4) Uani 0.50 1 d PG -1
C22 C 0.0467(2) 0.4496(3) 0.3051(4) 0.042(2) Uani 0.50 1 d PG -1
C23 C 0.1166(4) 0.3746(3) 0.4975(5) 0.063(3) Uani 0.50 1 d PG -1
C24 C 0.1558(3) 0.5426(3) 0.5926(5) 0.071(3) Uani 0.50 1 d PG -1
C25 C 0.0789(4) 0.6552(3) 0.3789(6) 0.108(6) Uani 0.50 1 d PG -1
C26 C -0.0079(3) 0.5569(4) 0.1518(6) 0.117(6) Uani 0.50 1 d PG -1
C27 C 0.0154(3) 0.3835(4) 0.2251(5) 0.093(5) Uani 0.50 1 d PG -1

loop_
_atom_site_aniso_label
_atom_site_aniso_U_11
_atom_site_aniso_U_22
_atom_site_aniso_U_33
_atom_site_aniso_U_23
_atom_site_aniso_U_13
_atom_site_aniso_U_12
Ru1 0.02114(17) 0.03453(19) 0.02303(18) 0.000 0.00561(12) 0.000
Ru2 0.02712(16) 0.02299(15) 0.02027(16) -0.00041(10) 0.00711(11) 0.00170(10)
Co1 0.02712(16) 0.02299(15) 0.02027(16) -0.00041(10) 0.00711(11) 0.00170(10)
C1 0.0235(19) 0.036(2) 0.0201(19) 0.000 0.0029(15) 0.000
C2 0.027(2) 0.033(2) 0.0219(19) 0.000 0.0066(16) 0.000
C3 0.027(2) 0.048(3) 0.028(2) 0.000 0.0027(18) 0.000
C4 0.0207(18) 0.045(2) 0.0202(19) 0.000 0.0043(15) 0.000
C5 0.0351(17) 0.0473(19) 0.0266(16) 0.0017(14) 0.0042(13) -0.0099(14)
C6 0.0367(18) 0.055(2) 0.0288(17) 0.0111(15) 0.0037(13) -0.0071(15)
C7 0.028(2) 0.074(4) 0.017(2) 0.000 0.0033(17) 0.000
C8 0.0374(18) 0.0316(16) 0.057(2) -0.0052(15) 0.0099(16) 0.0093(14)
C9 0.0447(18) 0.0274(15) 0.0351(17) 0.0022(12) 0.0104(14) 0.0042(13)
C10 0.0462(19) 0.0342(16) 0.0355(17) -0.0015(13) 0.0088(14) -0.0014(14)
C11 0.071(3) 0.0362(17) 0.0342(18) -0.0016(14) 0.0230(18) -0.0041(17)
C12 0.054(2) 0.0387(18) 0.060(2) -0.0138(17) 0.0352(19) -0.0037(16)
C13 0.049(2) 0.048(2) 0.104(4) 0.000(3) -0.010(3) 0.021(2)
C14 0.085(3) 0.0383(19) 0.042(2) 0.0089(16) 0.021(2) -0.001(2)
C15 0.051(2) 0.057(2) 0.062(3) -0.012(2) -0.003(2) -0.005(2)
C16 0.144(6) 0.064(3) 0.034(2) 0.006(2) 0.026(3) -0.016(4)
C17 0.091(4) 0.068(3) 0.125(5) -0.039(4) 0.083(4) -0.028(3)
C18 0.037(4) 0.062(6) 0.013(4) 0.004(3) 0.013(3) 0.012(4)
C19 0.021(3) 0.077(9) 0.030(3) 0.003(3) 0.012(2) 0.002(3)
C20 0.048(5) 0.060(5) 0.041(6) 0.018(5) 0.033(5) 0.016(4)
C21 0.027(3) 0.102(10) 0.031(4) 0.023(5) 0.014(3) 0.018(4)
C22 0.025(3) 0.082(7) 0.020(4) 0.008(4) 0.004(3) -0.008(4)
C23 0.051(5) 0.084(7) 0.064(6) 0.038(5) 0.033(4) 0.009(5)
C24 0.057(5) 0.128(9) 0.030(4) -0.025(5) 0.014(4) 0.008(5)
C25 0.135(12) 0.068(7) 0.148(13) 0.034(8) 0.087(11) 0.058(8)
C26 0.041(5) 0.214(17) 0.084(9) 0.081(10) -0.011(5) 0.025(8)
C27 0.057(6) 0.148(13) 0.081(8) -0.044(8) 0.030(6) -0.056(8)

loop_
_atom_type_symbol
_atom_type_description
_atom_type_scat_dispersion_real
_atom_type_scat_dispersion_imag
_atom_type_scat_source
C C 0.0033 0.0016 'International Tables Vol C Tables 4.2.6.8 and 6.1.1.4'
H H 0.0000 0.0000 'International Tables Vol C Tables 4.2.6.8 and 6.1.1.4'
Ru Ru -1.2594 0.8363 'International Tables Vol C Tables 4.2.6.8 and 6.1.1.4'
Co Co 0.3494 0.9721 'International Tables Vol C Tables 4.2.6.8 and 6.1.1.4'

loop_
_geom_angle_atom_site_label_1
_geom_angle_atom_site_label_2
_geom_angle_atom_site_label_3
_geom_angle
_geom_angle_site_symmetry_1
_geom_angle_site_symmetry_3
C1 Ru1 C21 165.32(15) . .
C1 Ru1 C21 165.32(15) . 2_565
C21 Ru1 C21 25.0(3) . 2_565
C1 Ru1 C22 150.61(13) . .
C21 Ru1 C22 37.77(6) . .
C21 Ru1 C22 14.7(2) 2_565 .
C1 Ru1 C22 150.61(12) . 2_565
C21 Ru1 C22 14.73(17) . 2_565
C21 Ru1 C22 37.77(8) 2_565 2_565
C22 Ru1 C22 48.2(2) . 2_565
C1 Ru1 C20 128.13(13) . 2_565
C21 Ru1 C20 56.86(16) . 2_565
C21 Ru1 C20 37.63(10) 2_565 2_565
C22 Ru1 C20 23.38(8) . 2_565
C22 Ru1 C20 62.91(10) 2_565 2_565
C1 Ru1 C20 128.13(15) . .
C21 Ru1 C20 37.63(7) . .
C21 Ru1 C20 56.9(2) 2_565 .
C22 Ru1 C20 62.91(10) . .
C22 Ru1 C20 23.38(11) 2_565 .
C20 Ru1 C20 69.02(17) 2_565 .
C1 Ru1 C18 117.60(14) . .
C21 Ru1 C18 62.91(9) . .
C21 Ru1 C18 49.87(12) 2_565 .
C22 Ru1 C18 37.63(6) . .
C22 Ru1 C18 64.20(18) 2_565 .
C20 Ru1 C18 17.39(9) 2_565 .
C20 Ru1 C18 62.66(10) . .
C1 Ru1 C18 117.60(14) . 2_565
C21 Ru1 C18 49.87(13) . 2_565
C21 Ru1 C18 62.91(9) 2_565 2_565
C22 Ru1 C18 64.20(19) . 2_565
C22 Ru1 C18 37.63(10) 2_565 2_565
C20 Ru1 C18 62.66(9) 2_565 2_565
C20 Ru1 C18 17.39(11) . 2_565
C18 Ru1 C18 51.8(2) . 2_565
C1 Ru1 C19 108.06(15) . 2_565
C21 Ru1 C19 67.33(11) . 2_565
C21 Ru1 C19 62.54(11) 2_565 2_565
C22 Ru1 C19 53.42(11) . 2_565
C22 Ru1 C19 63.04(11) 2_565 2_565
C20 Ru1 C19 36.84(8) 2_565 2_565
C20 Ru1 C19 52.95(16) . 2_565
C18 Ru1 C19 19.87(16) . 2_565
C18 Ru1 C19 38.01(6) 2_565 2_565
C1 Ru1 C19 108.06(15) . .
C21 Ru1 C19 62.54(10) . .
C21 Ru1 C19 67.33(11) 2_565 .
C22 Ru1 C19 63.04(10) . .
C22 Ru1 C19 53.42(10) 2_565 .
C20 Ru1 C19 52.95(15) 2_565 .
C20 Ru1 C19 36.84(7) . .
C18 Ru1 C19 38.01(6) . .
C18 Ru1 C19 19.87(16) 2_565 .
C19 Ru1 C19 20.11(19) 2_565 .
C1 Ru1 Ru2 53.01(9) . 2_565
C21 Ru1 Ru2 123.47(11) . 2_565
C21 Ru1 Ru2 140.71(13) 2_565 2_565
C22 Ru1 Ru2 154.23(11) . 2_565
C22 Ru1 Ru2 118.75(12) 2_565 2_565
C20 Ru1 Ru2 175.09(10) 2_565 2_565
C20 Ru1 Ru2 114.46(10) . 2_565
C18 Ru1 Ru2 167.09(11) . 2_565
C18 Ru1 Ru2 121.71(10) 2_565 2_565
C19 Ru1 Ru2 147.97(10) 2_565 2_565
C19 Ru1 Ru2 131.93(10) . 2_565
C2 Ru2 C8 101.90(14) . .
C2 Ru2 C9 134.23(13) . .
C8 Ru2 C9 39.01(14) . .
C2 Ru2 C11 129.86(16) . .
C8 Ru2 C11 64.54(16) . .
C9 Ru2 C11 64.72(13) . .
C2 Ru2 C12 99.85(15) . .
C8 Ru2 C12 38.36(16) . .
C9 Ru2 C12 64.94(14) . .
C11 Ru2 C12 38.76(17) . .
C2 Ru2 C10 164.01(14) . .
C8 Ru2 C10 64.36(14) . .
C9 Ru2 C10 38.39(13) . .
C11 Ru2 C10 38.31(14) . .
C12 Ru2 C10 64.41(14) . .
C2 Ru2 C1 38.91(15) . .
C8 Ru2 C1 118.37(14) . .
C9 Ru2 C1 125.79(11) . .
C11 Ru2 C1 167.63(13) . .
C12 Ru2 C1 135.55(16) . .
C10 Ru2 C1 153.94(13) . .
C2 Ru2 Ru1 83.43(11) . .
C8 Ru2 Ru1 147.51(11) . .
C9 Ru2 Ru1 117.24(9) . .
C11 Ru2 Ru1 134.78(12) . .
C12 Ru2 Ru1 172.74(13) . .
C10 Ru2 Ru1 112.53(10) . .
C1 Ru2 Ru1 49.73(11) . .
C2 Ru2 Co1 45.78(8) . 2_565
C8 Ru2 Co1 143.43(10) . 2_565
C9 Ru2 Co1 176.06(9) . 2_565
C11 Ru2 Co1 118.67(10) . 2_565
C12 Ru2 Co1 118.90(10) . 2_565
C10 Ru2 Co1 143.01(9) . 2_565
C1 Ru2 Co1 51.13(7) . 2_565
Ru1 Ru2 Co1 59.076(7) . 2_565
C2 Ru2 Ru2 45.78(8) . 2_565
C8 Ru2 Ru2 143.43(10) . 2_565
C9 Ru2 Ru2 176.06(9) . 2_565
C11 Ru2 Ru2 118.67(10) . 2_565
C12 Ru2 Ru2 118.90(10) . 2_565
C10 Ru2 Ru2 143.01(9) . 2_565
C1 Ru2 Ru2 51.13(7) . 2_565
Ru1 Ru2 Ru2 59.076(7) . 2_565
Co1 Ru2 Ru2 0.0 2_565 2_565
C2 C1 C4 117.5(4) . .
C2 C1 Ru1 126.5(3) . .
C4 C1 Ru1 116.0(3) . .
C2 C1 Ru2 62.05(17) . .
C4 C1 Ru2 140.16(9) . .
Ru1 C1 Ru2 77.26(12) . .
C2 C1 Co1 62.05(17) . 2_565
C4 C1 Co1 140.16(9) . 2_565
Ru1 C1 Co1 77.26(12) . 2_565
Ru2 C1 Co1 77.74(13) . 2_565
C2 C1 Ru2 62.05(17) . 2_565
C4 C1 Ru2 140.16(9) . 2_565
Ru1 C1 Ru2 77.26(12) . 2_565
Ru2 C1 Ru2 77.74(13) . 2_565
Co1 C1 Ru2 0.000(15) 2_565 2_565
C1 C2 C3 126.1(4) . .
C1 C2 Ru2 79.04(19) . .
C3 C2 Ru2 132.10(14) . .
C1 C2 Co1 79.04(19) . 2_565
C3 C2 Co1 132.10(14) . 2_565
Ru2 C2 Co1 88.44(17) . 2_565
C1 C2 Ru2 79.04(19) . 2_565
C3 C2 Ru2 132.10(14) . 2_565
Ru2 C2 Ru2 88.44(17) . 2_565
Co1 C2 Ru2 0.000(14) 2_565 2_565
C5 C4 C5 118.0(4) 2_565 .
C5 C4 C1 120.9(2) 2_565 .
C5 C4 C1 120.9(2) . .
C6 C5 C4 120.7(3) . .
C7 C6 C5 120.9(4) . .
C6 C7 C6 118.8(4) . 2_565
C12 C8 C9 108.8(3) . .
C12 C8 C13 126.7(4) . .
C9 C8 C13 124.0(4) . .
C12 C8 Ru2 71.7(2) . .
C9 C8 Ru2 70.76(19) . .
C13 C8 Ru2 129.8(3) . .
C10 C9 C8 107.5(3) . .
C10 C9 C14 126.0(4) . .
C8 C9 C14 126.1(4) . .
C10 C9 Ru2 72.23(19) . .
C8 C9 Ru2 70.24(19) . .
C14 C9 Ru2 128.1(3) . .
C11 C10 C9 107.9(3) . .
C11 C10 C15 124.2(4) . .
C9 C10 C15 127.7(4) . .
C11 C10 Ru2 69.8(2) . .
C9 C10 Ru2 69.4(2) . .
C15 C10 Ru2 130.5(3) . .
C10 C11 C12 108.3(3) . .
C10 C11 C16 124.6(4) . .
C12 C11 C16 126.8(4) . .
C10 C11 Ru2 71.9(2) . .
C12 C11 Ru2 70.8(2) . .
C16 C11 Ru2 127.8(3) . .
C8 C12 C11 107.4(3) . .
C8 C12 C17 127.1(5) . .
C11 C12 C17 125.2(5) . .
C8 C12 Ru2 69.98(19) . .
C11 C12 Ru2 70.4(2) . .
C17 C12 Ru2 129.8(3) . .
C22 C18 C19 107.5 . .
C22 C18 C23 126.0 . .
C19 C18 C23 126.5 . .
C22 C18 Ru1 70.58(12) . .
C19 C18 Ru1 71.46(13) . .
C23 C18 Ru1 123.40(12) . .
C20 C19 C18 107.8 . .
C20 C19 C24 127.7 . .
C18 C19 C24 124.5 . .
C20 C19 Ru1 71.07(13) . .
C18 C19 Ru1 70.53(13) . .
C24 C19 Ru1 123.73(11) . .
C19 C20 C21 108.7 . .
C19 C20 C25 125.3 . .
C21 C20 C25 126.0 . .
C19 C20 Ru1 72.09(12) . .
C21 C20 Ru1 70.58(12) . .
C25 C20 Ru1 123.38(12) . .
C20 C21 C22 108.0 . .
C20 C21 C26 126.0 . .
C22 C21 C26 126.0 . .
C20 C21 Ru1 71.79(13) . .
C22 C21 Ru1 71.12(13) . .
C26 C21 Ru1 122.76(12) . .
C18 C22 C21 108.0 . .
C18 C22 C27 126.0 . .
C21 C22 C27 126.0 . .
C18 C22 Ru1 71.80(12) . .
C21 C22 Ru1 71.10(13) . .
C27 C22 Ru1 122.77(13) . .

loop_
_geom_bond_atom_site_label_1
_geom_bond_atom_site_label_2
_geom_bond_distance
_geom_bond_site_symmetry_2
Ru1 C1 2.098(4) .
Ru1 C21 2.211(3) .
Ru1 C21 2.211(3) 2_565
Ru1 C22 2.212(3) .
Ru1 C22 2.212(4) 2_565
Ru1 C20 2.227(4) 2_565
Ru1 C20 2.227(4) .
Ru1 C18 2.228(3) .
Ru1 C18 2.228(3) 2_565
Ru1 C19 2.240(3) 2_565
Ru1 C19 2.240(3) .
Ru1 Ru2 2.6812(4) 2_565
Ru2 C2 1.976(3) .
Ru2 C8 2.139(3) .
Ru2 C9 2.146(3) .
Ru2 C11 2.155(4) .
Ru2 C12 2.161(3) .
Ru2 C10 2.183(3) .
Ru2 C1 2.196(3) .
Ru2 Co1 2.7558(6) 2_565
Ru2 Ru2 2.7558(6) 2_565
C1 C2 1.405(6) .
C1 C4 1.487(6) .
C1 Co1 2.196(3) 2_565
C1 Ru2 2.196(3) 2_565
C2 C3 1.492(6) .
C2 Co1 1.976(3) 2_565
C2 Ru2 1.976(3) 2_565
C4 C5 1.395(4) 2_565
C4 C5 1.395(4) .
C5 C6 1.391(5) .
C6 C7 1.381(5) .
C7 C6 1.381(5) 2_565
C8 C12 1.413(6) .
C8 C9 1.430(5) .
C8 C13 1.510(6) .
C9 C10 1.424(5) .
C9 C14 1.499(5) .
C10 C11 1.424(5) .
C10 C15 1.491(5) .
C11 C12 1.432(6) .
C11 C16 1.497(6) .
C12 C17 1.505(6) .
C18 C22 1.432(2) .
C18 C19 1.455(2) .
C18 C23 1.522(2) .
C19 C20 1.4117(19) .
C19 C24 1.519(2) .
C20 C21 1.432(2) .
C20 C25 1.522(2) .
C21 C22 1.432(2) .
C21 C26 1.522(2) .
C22 C27 1.522(2) .

loop_
_geom_torsion_atom_site_label_1
_geom_torsion_atom_site_label_2
_geom_torsion_atom_site_label_3
_geom_torsion_atom_site_label_4
_geom_torsion
_geom_torsion_site_symmetry_1
_geom_torsion_site_symmetry_4
C1 Ru1 Ru2 C2 -21.71(13) . .
C21 Ru1 Ru2 C2 151.0(2) . .
C21 Ru1 Ru2 C2 175.77(18) 2_565 .
C22 Ru1 Ru2 C2 -167.91(16) . .
C22 Ru1 Ru2 C2 139.9(3) 2_565 .
C20 Ru1 Ru2 C2 -142.15(15) 2_565 .
C20 Ru1 Ru2 C2 83.5(14) . .
C18 Ru1 Ru2 C2 -124.21(16) . .
C18 Ru1 Ru2 C2 -68.1(5) 2_565 .
C19 Ru1 Ru2 C2 -102.80(16) 2_565 .
C19 Ru1 Ru2 C2 -83.5(2) . .
Ru2 Ru1 Ru2 C2 41.46(10) 2_565 .
C1 Ru1 Ru2 C8 80.2(2) . .
C21 Ru1 Ru2 C8 -107.2(3) . .
C21 Ru1 Ru2 C8 -82.4(2) 2_565 .
C22 Ru1 Ru2 C8 -66.0(2) . .
C22 Ru1 Ru2 C8 -118.3(3) 2_565 .
C20 Ru1 Ru2 C8 -40.3(2) 2_565 .
C20 Ru1 Ru2 C8 -174.6(14) . .
C18 Ru1 Ru2 C8 -22.3(2) . .
C18 Ru1 Ru2 C8 33.8(5) 2_565 .
C19 Ru1 Ru2 C8 -0.9(2) 2_565 .
C19 Ru1 Ru2 C8 18.3(3) . .
Ru2 Ru1 Ru2 C8 143.33(19) 2_565 .
C1 Ru1 Ru2 C9 115.21(14) . .
C21 Ru1 Ru2 C9 -72.1(2) . .
C21 Ru1 Ru2 C9 -47.31(19) 2_565 .
C22 Ru1 Ru2 C9 -30.99(16) . .
C22 Ru1 Ru2 C9 -83.2(3) 2_565 .
C20 Ru1 Ru2 C9 -5.23(16) 2_565 .
C20 Ru1 Ru2 C9 -139.5(14) . .
C18 Ru1 Ru2 C9 12.71(16) . .
C18 Ru1 Ru2 C9 68.9(5) 2_565 .
C19 Ru1 Ru2 C9 34.12(17) 2_565 .
C19 Ru1 Ru2 C9 53.4(2) . .
Ru2 Ru1 Ru2 C9 178.38(10) 2_565 .
C1 Ru1 Ru2 C11 -164.34(16) . .
C21 Ru1 Ru2 C11 8.3(2) . .
C21 Ru1 Ru2 C11 33.1(2) 2_565 .
C22 Ru1 Ru2 C11 49.47(19) . .
C22 Ru1 Ru2 C11 -2.7(3) 2_565 .
C20 Ru1 Ru2 C11 75.22(18) 2_565 .
C20 Ru1 Ru2 C11 -59.1(14) . .
C18 Ru1 Ru2 C11 93.17(18) . .
C18 Ru1 Ru2 C11 149.3(5) 2_565 .
C19 Ru1 Ru2 C11 114.57(19) 2_565 .
C19 Ru1 Ru2 C11 133.8(2) . .
Ru2 Ru1 Ru2 C11 -101.16(14) 2_565 .
C1 Ru1 Ru2 C12 -139.0(8) . .
C21 Ru1 Ru2 C12 33.7(8) . .
C21 Ru1 Ru2 C12 58.5(8) 2_565 .
C22 Ru1 Ru2 C12 74.8(8) . .
C22 Ru1 Ru2 C12 22.6(9) 2_565 .
C20 Ru1 Ru2 C12 100.6(8) 2_565 .
C20 Ru1 Ru2 C12 -33.7(17) . .
C18 Ru1 Ru2 C12 118.5(8) . .
C18 Ru1 Ru2 C12 174.7(9) 2_565 .
C19 Ru1 Ru2 C12 139.9(8) 2_565 .
C19 Ru1 Ru2 C12 159.2(8) . .
Ru2 Ru1 Ru2 C12 -75.8(8) 2_565 .
C1 Ru1 Ru2 C10 157.40(14) . .
C21 Ru1 Ru2 C10 -29.9(2) . .
C21 Ru1 Ru2 C10 -5.11(19) 2_565 .
C22 Ru1 Ru2 C10 11.21(16) . .
C22 Ru1 Ru2 C10 -41.0(3) 2_565 .
C20 Ru1 Ru2 C10 36.96(15) 2_565 .
C20 Ru1 Ru2 C10 -97.3(14) . .
C18 Ru1 Ru2 C10 54.91(16) . .
C18 Ru1 Ru2 C10 111.1(5) 2_565 .
C19 Ru1 Ru2 C10 76.31(17) 2_565 .
C19 Ru1 Ru2 C10 95.6(2) . .
Ru2 Ru1 Ru2 C10 -139.42(10) 2_565 .
C21 Ru1 Ru2 C1 172.7(2) . .
C21 Ru1 Ru2 C1 -162.52(18) 2_565 .
C22 Ru1 Ru2 C1 -146.20(15) . .
C22 Ru1 Ru2 C1 161.6(3) 2_565 .
C20 Ru1 Ru2 C1 -120.44(15) 2_565 .
C20 Ru1 Ru2 C1 105.3(14) . .
C18 Ru1 Ru2 C1 -102.49(15) . .
C18 Ru1 Ru2 C1 -46.3(5) 2_565 .
C19 Ru1 Ru2 C1 -81.09(16) 2_565 .
C19 Ru1 Ru2 C1 -61.8(2) . .
Ru2 Ru1 Ru2 C1 63.18(9) 2_565 .
C1 Ru1 Ru2 Co1 -63.18(9) . 2_565
C21 Ru1 Ru2 Co1 109.50(18) . 2_565
C21 Ru1 Ru2 Co1 134.31(16) 2_565 2_565
C22 Ru1 Ru2 Co1 150.63(12) . 2_565
C22 Ru1 Ru2 Co1 98.4(3) 2_565 2_565
C20 Ru1 Ru2 Co1 176.38(12) 2_565 2_565
C20 Ru1 Ru2 Co1 42.1(14) . 2_565
C18 Ru1 Ru2 Co1 -165.67(12) . 2_565
C18 Ru1 Ru2 Co1 -109.5(5) 2_565 2_565
C19 Ru1 Ru2 Co1 -144.27(13) 2_565 2_565
C19 Ru1 Ru2 Co1 -125.00(19) . 2_565
Ru2 Ru1 Ru2 Co1 0.0 2_565 2_565
C1 Ru1 Ru2 Ru2 -63.18(9) . 2_565
C21 Ru1 Ru2 Ru2 109.50(18) . 2_565
C21 Ru1 Ru2 Ru2 134.31(16) 2_565 2_565
C22 Ru1 Ru2 Ru2 150.63(12) . 2_565
C22 Ru1 Ru2 Ru2 98.4(3) 2_565 2_565
C20 Ru1 Ru2 Ru2 176.38(12) 2_565 2_565
C20 Ru1 Ru2 Ru2 42.1(14) . 2_565
C18 Ru1 Ru2 Ru2 -165.67(12) . 2_565
C18 Ru1 Ru2 Ru2 -109.5(5) 2_565 2_565
C19 Ru1 Ru2 Ru2 -144.27(13) 2_565 2_565
C19 Ru1 Ru2 Ru2 -125.00(19) . 2_565
C21 Ru1 C1 C2 -121.4(6) . .
C21 Ru1 C1 C2 121.4(6) 2_565 .
C22 Ru1 C1 C2 123.7(3) . .
C22 Ru1 C1 C2 -123.7(3) 2_565 .
C20 Ru1 C1 C2 133.92(14) 2_565 .
C20 Ru1 C1 C2 -133.92(14) . .
C18 Ru1 C1 C2 150.46(12) . .
C18 Ru1 C1 C2 -150.46(12) 2_565 .
C19 Ru1 C1 C2 169.42(10) 2_565 .
C19 Ru1 C1 C2 -169.42(10) . .
Ru2 Ru1 C1 C2 -40.04(5) 2_565 .
C21 Ru1 C1 C4 58.6(6) . .
C21 Ru1 C1 C4 -58.6(6) 2_565 .
C22 Ru1 C1 C4 -56.3(3) . .
C22 Ru1 C1 C4 56.3(3) 2_565 .
C20 Ru1 C1 C4 -46.08(14) 2_565 .
C20 Ru1 C1 C4 46.08(14) . .
C18 Ru1 C1 C4 -29.54(12) . .
C18 Ru1 C1 C4 29.54(12) 2_565 .
C19 Ru1 C1 C4 -10.58(10) 2_565 .
C19 Ru1 C1 C4 10.58(10) . .
Ru2 Ru1 C1 C4 139.96(5) 2_565 .
C21 Ru1 C1 Ru2 -161.4(5) . .
C21 Ru1 C1 Ru2 81.3(6) 2_565 .
C22 Ru1 C1 Ru2 83.7(3) . .
C22 Ru1 C1 Ru2 -163.8(3) 2_565 .
C20 Ru1 C1 Ru2 93.88(17) 2_565 .
C20 Ru1 C1 Ru2 -173.97(13) . .
C18 Ru1 C1 Ru2 110.42(14) . .
C18 Ru1 C1 Ru2 169.49(12) 2_565 .
C19 Ru1 C1 Ru2 129.37(12) 2_565 .
C19 Ru1 C1 Ru2 150.54(11) . .
Ru2 Ru1 C1 Ru2 -80.09(11) 2_565 .
C21 Ru1 C1 Co1 -81.3(6) . 2_565
C21 Ru1 C1 Co1 161.4(5) 2_565 2_565
C22 Ru1 C1 Co1 163.8(3) . 2_565
C22 Ru1 C1 Co1 -83.7(3) 2_565 2_565
C20 Ru1 C1 Co1 173.97(13) 2_565 2_565
C20 Ru1 C1 Co1 -93.88(17) . 2_565
C18 Ru1 C1 Co1 -169.49(12) . 2_565
C18 Ru1 C1 Co1 -110.42(14) 2_565 2_565
C19 Ru1 C1 Co1 -150.54(11) 2_565 2_565
C19 Ru1 C1 Co1 -129.37(12) . 2_565
Ru2 Ru1 C1 Co1 0.0 2_565 2_565
C21 Ru1 C1 Ru2 -81.3(6) . 2_565
C21 Ru1 C1 Ru2 161.4(5) 2_565 2_565
C22 Ru1 C1 Ru2 163.8(3) . 2_565
C22 Ru1 C1 Ru2 -83.7(3) 2_565 2_565
C20 Ru1 C1 Ru2 173.97(13) 2_565 2_565
C20 Ru1 C1 Ru2 -93.88(17) . 2_565
C18 Ru1 C1 Ru2 -169.49(12) . 2_565
C18 Ru1 C1 Ru2 -110.42(14) 2_565 2_565
C19 Ru1 C1 Ru2 -150.54(11) 2_565 2_565
C19 Ru1 C1 Ru2 -129.37(12) . 2_565
C8 Ru2 C1 C2 72.8(2) . .
C9 Ru2 C1 C2 118.42(19) . .
C11 Ru2 C1 C2 -27.6(8) . .
C12 Ru2 C1 C2 29.0(3) . .
C10 Ru2 C1 C2 161.9(3) . .
Ru1 Ru2 C1 C2 -144.18(19) . .
Co1 Ru2 C1 C2 -64.68(16) 2_565 .
Ru2 Ru2 C1 C2 -64.68(16) 2_565 .
C2 Ru2 C1 C4 -100.3(5) . .
C8 Ru2 C1 C4 -27.5(5) . .
C9 Ru2 C1 C4 18.1(5) . .
C11 Ru2 C1 C4 -128.0(6) . .
C12 Ru2 C1 C4 -71.3(5) . .
C10 Ru2 C1 C4 61.6(6) . .
Ru1 Ru2 C1 C4 115.5(5) . .
Co1 Ru2 C1 C4 -165.0(5) 2_565 .
Ru2 Ru2 C1 C4 -165.0(5) 2_565 .
C2 Ru2 C1 Ru1 144.18(19) . .
C8 Ru2 C1 Ru1 -143.02(13) . .
C9 Ru2 C1 Ru1 -97.40(14) . .
C11 Ru2 C1 Ru1 116.5(7) . .
C12 Ru2 C1 Ru1 173.20(16) . .
C10 Ru2 C1 Ru1 -53.9(3) . .
Co1 Ru2 C1 Ru1 79.50(9) 2_565 .
Ru2 Ru2 C1 Ru1 79.50(9) 2_565 .
C2 Ru2 C1 Co1 64.68(16) . 2_565
C8 Ru2 C1 Co1 137.48(13) . 2_565
C9 Ru2 C1 Co1 -176.90(12) . 2_565
C11 Ru2 C1 Co1 37.0(7) . 2_565
C12 Ru2 C1 Co1 93.71(19) . 2_565
C10 Ru2 C1 Co1 -133.4(2) . 2_565
Ru1 Ru2 C1 Co1 -79.50(9) . 2_565
Ru2 Ru2 C1 Co1 0.0 2_565 2_565
C2 Ru2 C1 Ru2 64.68(16) . 2_565
C8 Ru2 C1 Ru2 137.48(13) . 2_565
C9 Ru2 C1 Ru2 -176.90(12) . 2_565
C11 Ru2 C1 Ru2 37.0(7) . 2_565
C12 Ru2 C1 Ru2 93.71(19) . 2_565
C10 Ru2 C1 Ru2 -133.4(2) . 2_565
Ru1 Ru2 C1 Ru2 -79.50(9) . 2_565
Co1 Ru2 C1 Ru2 0.0 2_565 2_565
C4 C1 C2 C3 0.0 . .
Ru1 C1 C2 C3 180.0 . .
Ru2 C1 C2 C3 -134.73(7) . .
Co1 C1 C2 C3 134.73(7) 2_565 .
Ru2 C1 C2 C3 134.73(7) 2_565 .
C4 C1 C2 Ru2 134.73(7) . .
Ru1 C1 C2 Ru2 -45.27(7) . .
Co1 C1 C2 Ru2 -90.53(14) 2_565 .
Ru2 C1 C2 Ru2 -90.53(14) 2_565 .
C4 C1 C2 Co1 -134.73(7) . 2_565
Ru1 C1 C2 Co1 45.27(7) . 2_565
Ru2 C1 C2 Co1 90.53(14) . 2_565
Ru2 C1 C2 Co1 0.0 2_565 2_565
C4 C1 C2 Ru2 -134.73(7) . 2_565
Ru1 C1 C2 Ru2 45.27(7) . 2_565
Ru2 C1 C2 Ru2 90.53(14) . 2_565
Co1 C1 C2 Ru2 0.0 2_565 2_565
C8 Ru2 C2 C1 -120.79(19) . .
C9 Ru2 C2 C1 -95.4(2) . .
C11 Ru2 C2 C1 172.56(19) . .
C12 Ru2 C2 C1 -159.83(19) . .
C10 Ru2 C2 C1 -150.3(4) . .
Ru1 Ru2 C2 C1 26.71(15) . .
Co1 Ru2 C2 C1 79.14(18) 2_565 .
Ru2 Ru2 C2 C1 79.14(18) 2_565 .
C8 Ru2 C2 C3 8.5(4) . .
C9 Ru2 C2 C3 33.9(5) . .
C11 Ru2 C2 C3 -58.2(4) . .
C12 Ru2 C2 C3 -30.5(4) . .
C10 Ru2 C2 C3 -21.0(8) . .
C1 Ru2 C2 C3 129.3(5) . .
Ru1 Ru2 C2 C3 156.0(4) . .
Co1 Ru2 C2 C3 -151.6(5) 2_565 .
Ru2 Ru2 C2 C3 -151.6(5) 2_565 .
C8 Ru2 C2 Co1 160.07(15) . 2_565
C9 Ru2 C2 Co1 -174.49(13) . 2_565
C11 Ru2 C2 Co1 93.42(19) . 2_565
C12 Ru2 C2 Co1 121.03(16) . 2_565
C10 Ru2 C2 Co1 130.5(4) . 2_565
C1 Ru2 C2 Co1 -79.14(18) . 2_565
Ru1 Ru2 C2 Co1 -52.43(11) . 2_565
Ru2 Ru2 C2 Co1 0.0 2_565 2_565
C8 Ru2 C2 Ru2 160.07(15) . 2_565
C9 Ru2 C2 Ru2 -174.49(13) . 2_565
C11 Ru2 C2 Ru2 93.42(19) . 2_565
C12 Ru2 C2 Ru2 121.03(16) . 2_565
C10 Ru2 C2 Ru2 130.5(4) . 2_565
C1 Ru2 C2 Ru2 -79.14(18) . 2_565
Ru1 Ru2 C2 Ru2 -52.43(11) . 2_565
Co1 Ru2 C2 Ru2 0.0 2_565 2_565
C2 C1 C4 C5 87.5(3) . 2_565
Ru1 C1 C4 C5 -92.5(3) . 2_565
Ru2 C1 C4 C5 165.8(3) . 2_565
Co1 C1 C4 C5 9.1(7) 2_565 2_565
Ru2 C1 C4 C5 9.1(7) 2_565 2_565
C2 C1 C4 C5 -87.5(3) . .
Ru1 C1 C4 C5 92.5(3) . .
Ru2 C1 C4 C5 -9.1(7) . .
Co1 C1 C4 C5 -165.8(3) 2_565 .
Ru2 C1 C4 C5 -165.8(3) 2_565 .
C5 C4 C5 C6 0.2(6) 2_565 .
C1 C4 C5 C6 175.3(4) . .
C4 C5 C6 C7 -0.3(6) . .
C5 C6 C7 C6 0.5(7) . 2_565
C2 Ru2 C8 C12 -90.9(2) . .
C9 Ru2 C8 C12 118.4(3) . .
C11 Ru2 C8 C12 37.8(2) . .
C10 Ru2 C8 C12 80.5(2) . .
C1 Ru2 C8 C12 -128.7(2) . .
Ru1 Ru2 C8 C12 172.62(18) . .
Co1 Ru2 C8 C12 -66.7(3) 2_565 .
Ru2 Ru2 C8 C12 -66.7(3) 2_565 .
C2 Ru2 C8 C9 150.7(2) . .
C11 Ru2 C8 C9 -80.6(2) . .
C12 Ru2 C8 C9 -118.4(3) . .
C10 Ru2 C8 C9 -37.9(2) . .
C1 Ru2 C8 C9 112.9(2) . .
Ru1 Ru2 C8 C9 54.2(3) . .
Co1 Ru2 C8 C9 174.93(14) 2_565 .
Ru2 Ru2 C8 C9 174.93(14) 2_565 .
C2 Ru2 C8 C13 32.0(5) . .
C9 Ru2 C8 C13 -118.7(5) . .
C11 Ru2 C8 C13 160.7(5) . .
C12 Ru2 C8 C13 122.9(5) . .
C10 Ru2 C8 C13 -156.7(5) . .
C1 Ru2 C8 C13 -5.8(5) . .
Ru1 Ru2 C8 C13 -64.5(5) . .
Co1 Ru2 C8 C13 56.2(5) 2_565 .
Ru2 Ru2 C8 C13 56.2(5) 2_565 .
C12 C8 C9 C10 1.1(4) . .
C13 C8 C9 C10 -171.4(4) . .
Ru2 C8 C9 C10 63.0(2) . .
C12 C8 C9 C14 174.8(3) . .
C13 C8 C9 C14 2.3(6) . .
Ru2 C8 C9 C14 -123.3(4) . .
C12 C8 C9 Ru2 -61.9(2) . .
C13 C8 C9 Ru2 125.6(4) . .
C2 Ru2 C9 C10 -158.7(2) . .
C8 Ru2 C9 C10 -116.8(3) . .
C11 Ru2 C9 C10 -36.7(2) . .
C12 Ru2 C9 C10 -79.8(2) . .
C1 Ru2 C9 C10 150.9(2) . .
Ru1 Ru2 C9 C10 92.5(2) . .
Co1 Ru2 C9 C10 113.1(13) 2_565 .
Ru2 Ru2 C9 C10 113.1(13) 2_565 .
C2 Ru2 C9 C8 -41.9(3) . .
C11 Ru2 C9 C8 80.1(2) . .
C12 Ru2 C9 C8 37.1(2) . .
C10 Ru2 C9 C8 116.8(3) . .
C1 Ru2 C9 C8 -92.3(3) . .
Ru1 Ru2 C9 C8 -150.65(19) . .
Co1 Ru2 C9 C8 -130.0(13) 2_565 .
Ru2 Ru2 C9 C8 -130.0(13) 2_565 .
C2 Ru2 C9 C14 79.0(4) . .
C8 Ru2 C9 C14 120.9(5) . .
C11 Ru2 C9 C14 -159.0(4) . .
C12 Ru2 C9 C14 158.0(4) . .
C10 Ru2 C9 C14 -122.3(4) . .
C1 Ru2 C9 C14 28.6(4) . .
Ru1 Ru2 C9 C14 -29.7(4) . .
Co1 Ru2 C9 C14 -9.1(16) 2_565 .
Ru2 Ru2 C9 C14 -9.1(16) 2_565 .
C8 C9 C10 C11 -2.4(4) . .
C14 C9 C10 C11 -176.1(3) . .
Ru2 C9 C10 C11 59.4(2) . .
C8 C9 C10 C15 172.4(4) . .
C14 C9 C10 C15 -1.3(6) . .
Ru2 C9 C10 C15 -125.9(4) . .
C8 C9 C10 Ru2 -61.7(2) . .
C14 C9 C10 Ru2 124.6(4) . .
C2 Ru2 C10 C11 -48.4(6) . .
C8 Ru2 C10 C11 -80.7(3) . .
C9 Ru2 C10 C11 -119.2(3) . .
C12 Ru2 C10 C11 -38.0(2) . .
C1 Ru2 C10 C11 176.7(3) . .
Ru1 Ru2 C10 C11 134.8(2) . .
Co1 Ru2 C10 C11 66.8(3) 2_565 .
Ru2 Ru2 C10 C11 66.8(3) 2_565 .
C2 Ru2 C10 C9 70.9(5) . .
C8 Ru2 C10 C9 38.5(2) . .
C11 Ru2 C10 C9 119.2(3) . .
C12 Ru2 C10 C9 81.3(2) . .
C1 Ru2 C10 C9 -64.1(4) . .
Ru1 Ru2 C10 C9 -105.93(19) . .
Co1 Ru2 C10 C9 -173.97(15) 2_565 .
Ru2 Ru2 C10 C9 -173.97(15) 2_565 .
C2 Ru2 C10 C15 -166.5(5) . .
C8 Ru2 C10 C15 161.1(4) . .
C9 Ru2 C10 C15 122.6(5) . .
C11 Ru2 C10 C15 -118.2(5) . .
C12 Ru2 C10 C15 -156.1(4) . .
C1 Ru2 C10 C15 58.5(5) . .
Ru1 Ru2 C10 C15 16.7(4) . .
Co1 Ru2 C10 C15 -51.4(4) 2_565 .
Ru2 Ru2 C10 C15 -51.4(4) 2_565 .
C9 C10 C11 C12 2.7(4) . .
C15 C10 C11 C12 -172.3(4) . .
Ru2 C10 C11 C12 61.8(2) . .
C9 C10 C11 C16 177.0(4) . .
C15 C10 C11 C16 2.0(6) . .
Ru2 C10 C11 C16 -123.9(4) . .
C9 C10 C11 Ru2 -59.1(2) . .
C15 C10 C11 Ru2 125.9(4) . .
C2 Ru2 C11 C10 164.4(2) . .
C8 Ru2 C11 C10 80.2(2) . .
C9 Ru2 C11 C10 36.8(2) . .
C12 Ru2 C11 C10 117.6(3) . .
C1 Ru2 C11 C10 -173.2(6) . .
Ru1 Ru2 C11 C10 -67.3(3) . .
Co1 Ru2 C11 C10 -140.93(18) 2_565 .
Ru2 Ru2 C11 C10 -140.93(18) 2_565 .
C2 Ru2 C11 C12 46.8(3) . .
C8 Ru2 C11 C12 -37.4(2) . .
C9 Ru2 C11 C12 -80.8(2) . .
C10 Ru2 C11 C12 -117.6(3) . .
C1 Ru2 C11 C12 69.1(7) . .
Ru1 Ru2 C11 C12 175.05(17) . .
Co1 Ru2 C11 C12 101.5(2) 2_565 .
Ru2 Ru2 C11 C12 101.5(2) 2_565 .
C2 Ru2 C11 C16 -75.4(5) . .
C8 Ru2 C11 C16 -159.7(5) . .
C9 Ru2 C11 C16 157.0(5) . .
C12 Ru2 C11 C16 -122.2(5) . .
C10 Ru2 C11 C16 120.1(6) . .
C1 Ru2 C11 C16 -53.1(9) . .
Ru1 Ru2 C11 C16 52.8(5) . .
Co1 Ru2 C11 C16 -20.8(5) 2_565 .
Ru2 Ru2 C11 C16 -20.8(5) 2_565 .
C9 C8 C12 C11 0.5(4) . .
C13 C8 C12 C11 172.8(4) . .
Ru2 C8 C12 C11 -60.8(3) . .
C9 C8 C12 C17 -173.3(4) . .
C13 C8 C12 C17 -1.0(6) . .
Ru2 C8 C12 C17 125.4(4) . .
C9 C8 C12 Ru2 61.3(2) . .
C13 C8 C12 Ru2 -126.4(4) . .
C10 C11 C12 C8 -2.0(4) . .
C16 C11 C12 C8 -176.1(4) . .
Ru2 C11 C12 C8 60.5(2) . .
C10 C11 C12 C17 171.9(4) . .
C16 C11 C12 C17 -2.2(7) . .
Ru2 C11 C12 C17 -125.5(4) . .
C10 C11 C12 Ru2 -62.5(3) . .
C16 C11 C12 Ru2 123.4(4) . .
C2 Ru2 C12 C8 96.8(2) . .
C9 Ru2 C12 C8 -37.7(2) . .
C11 Ru2 C12 C8 -117.8(3) . .
C10 Ru2 C12 C8 -80.3(2) . .
C1 Ru2 C12 C8 78.8(3) . .
Ru1 Ru2 C12 C8 -146.9(7) . .
Co1 Ru2 C12 C8 141.32(19) 2_565 .
Ru2 Ru2 C12 C8 141.32(19) 2_565 .
C2 Ru2 C12 C11 -145.4(2) . .
C8 Ru2 C12 C11 117.8(3) . .
C9 Ru2 C12 C11 80.2(2) . .
C10 Ru2 C12 C11 37.5(2) . .
C1 Ru2 C12 C11 -163.39(19) . .
Ru1 Ru2 C12 C11 -29.0(9) . .
Co1 Ru2 C12 C11 -100.8(2) 2_565 .
Ru2 Ru2 C12 C11 -100.8(2) 2_565 .
C2 Ru2 C12 C17 -25.4(6) . .
C8 Ru2 C12 C17 -122.2(6) . .
C9 Ru2 C12 C17 -159.8(6) . .
C11 Ru2 C12 C17 120.0(6) . .
C10 Ru2 C12 C17 157.5(6) . .
C1 Ru2 C12 C17 -43.4(6) . .
Ru1 Ru2 C12 C17 91.0(10) . .
Co1 Ru2 C12 C17 19.2(6) 2_565 .
Ru2 Ru2 C12 C17 19.2(6) 2_565 .
C1 Ru1 C18 C22 -158.79(16) . .
C21 Ru1 C18 C22 37.75(5) . .
C21 Ru1 C18 C22 11.9(3) 2_565 .
C22 Ru1 C18 C22 54.15(16) 2_565 .
C20 Ru1 C18 C22 -27.3(6) 2_565 .
C20 Ru1 C18 C22 80.28(8) . .
C18 Ru1 C18 C22 96.50(13) 2_565 .
C19 Ru1 C18 C22 135.9(3) 2_565 .
C19 Ru1 C18 C22 116.99(7) . .
Ru2 Ru1 C18 C22 160.5(5) 2_565 .
C1 Ru1 C18 C19 84.22(14) . .
C21 Ru1 C18 C19 -79.25(9) . .
C21 Ru1 C18 C19 -105.1(3) 2_565 .
C22 Ru1 C18 C19 -116.99(7) . .
C22 Ru1 C18 C19 -62.85(14) 2_565 .
C20 Ru1 C18 C19 -144.3(5) 2_565 .
C20 Ru1 C18 C19 -36.72(5) . .
C18 Ru1 C18 C19 -20.49(12) 2_565 .
C19 Ru1 C18 C19 18.9(3) 2_565 .
Ru2 Ru1 C18 C19 43.5(5) 2_565 .
C1 Ru1 C18 C23 -37.85(17) . .
C21 Ru1 C18 C23 158.7 . .
C21 Ru1 C18 C23 132.9(3) 2_565 .
C22 Ru1 C18 C23 120.93(7) . .
C22 Ru1 C18 C23 175.08(16) 2_565 .
C20 Ru1 C18 C23 93.6(6) 2_565 .
C20 Ru1 C18 C23 -158.8 . .
C18 Ru1 C18 C23 -142.56(13) 2_565 .
C19 Ru1 C18 C23 -103.2(3) 2_565 .
C19 Ru1 C18 C23 -122.07(7) . .
Ru2 Ru1 C18 C23 -78.5(5) 2_565 .
C22 C18 C19 C20 -0.1 . .
C23 C18 C19 C20 180.0 . .
Ru1 C18 C19 C20 61.65(13) . .
C22 C18 C19 C24 -179.9 . .
C23 C18 C19 C24 0.2 . .
Ru1 C18 C19 C24 -118.14(13) . .
C22 C18 C19 Ru1 -61.76(13) . .
C23 C18 C19 Ru1 118.30(13) . .
C1 Ru1 C19 C20 130.39(12) . .
C21 Ru1 C19 C20 -37.35(5) . .
C21 Ru1 C19 C20 -64.5(2) 2_565 .
C22 Ru1 C19 C20 -80.04(8) . .
C22 Ru1 C19 C20 -23.7(3) 2_565 .
C20 Ru1 C19 C20 -105.03(16) 2_565 .
C18 Ru1 C19 C20 -117.65(7) . .
C18 Ru1 C19 C20 8.3(4) 2_565 .
C19 Ru1 C19 C20 -136.30(6) 2_565 .
Ru2 Ru1 C19 C20 74.29(13) 2_565 .
C1 Ru1 C19 C18 -111.97(12) . .
C21 Ru1 C19 C18 80.30(8) . .
C21 Ru1 C19 C18 53.2(2) 2_565 .
C22 Ru1 C19 C18 37.61(5) . .
C22 Ru1 C19 C18 94.0(2) 2_565 .
C20 Ru1 C19 C18 12.61(14) 2_565 .
C20 Ru1 C19 C18 117.65(7) . .
C18 Ru1 C19 C18 125.9(4) 2_565 .
C19 Ru1 C19 C18 -18.7 2_565 .
Ru2 Ru1 C19 C18 -168.07(14) 2_565 .
C1 Ru1 C19 C24 7.08(13) . .
C21 Ru1 C19 C24 -160.7 . .
C21 Ru1 C19 C24 172.2(3) 2_565 .
C22 Ru1 C19 C24 156.7 . .
C22 Ru1 C19 C24 -147.0(3) 2_565 .
C20 Ru1 C19 C24 131.66(18) 2_565 .
C20 Ru1 C19 C24 -123.31(7) . .
C18 Ru1 C19 C24 119.04(7) . .
C18 Ru1 C19 C24 -115.0(4) 2_565 .
C19 Ru1 C19 C24 100.39(9) 2_565 .
Ru2 Ru1 C19 C24 -49.02(15) 2_565 .
C18 C19 C20 C21 0.1 . .
C24 C19 C20 C21 179.9 . .
Ru1 C19 C20 C21 61.41(12) . .
C18 C19 C20 C25 -180.0 . .
C24 C19 C20 C25 -0.2 . .
Ru1 C19 C20 C25 -118.66(13) . .
C18 C19 C20 Ru1 -61.30(12) . .
C24 C19 C20 Ru1 118.48(12) . .
C1 Ru1 C20 C19 -67.02(16) . .
C21 Ru1 C20 C19 118.15(7) . .
C21 Ru1 C20 C19 95.95(15) 2_565 .
C22 Ru1 C20 C19 80.40(8) . .
C22 Ru1 C20 C19 125.6(4) 2_565 .
C20 Ru1 C20 C19 55.65(7) 2_565 .
C18 Ru1 C20 C19 37.9 . .
C18 Ru1 C20 C19 -9.4(6) 2_565 .
C19 Ru1 C20 C19 17.32(13) 2_565 .
Ru2 Ru1 C20 C19 -128.12(10) 2_565 .
C1 Ru1 C20 C21 174.83(17) . .
C21 Ru1 C20 C21 -22.20(17) 2_565 .
C22 Ru1 C20 C21 -37.7 . .
C22 Ru1 C20 C21 7.5(5) 2_565 .
C20 Ru1 C20 C21 -62.51(7) 2_565 .
C18 Ru1 C20 C21 -80.27(8) . .
C18 Ru1 C20 C21 -127.6(5) 2_565 .
C19 Ru1 C20 C21 -100.84(11) 2_565 .
C19 Ru1 C20 C21 -118.15(7) . .
Ru2 Ru1 C20 C21 113.73(10) 2_565 .
C1 Ru1 C20 C25 53.89(17) . .
C21 Ru1 C20 C25 -120.94(7) . .
C21 Ru1 C20 C25 -143.14(15) 2_565 .
C22 Ru1 C20 C25 -158.7 . .
C22 Ru1 C20 C25 -113.4(5) 2_565 .
C20 Ru1 C20 C25 176.6 2_565 .
C18 Ru1 C20 C25 158.8 . .
C18 Ru1 C20 C25 111.5(6) 2_565 .
C19 Ru1 C20 C25 138.23(12) 2_565 .
C19 Ru1 C20 C25 120.91(7) . .
Ru2 Ru1 C20 C25 -7.21(12) 2_565 .
C19 C20 C21 C22 -0.1 . .
C25 C20 C21 C22 180.0 . .
Ru1 C20 C21 C22 62.29(13) . .
C19 C20 C21 C26 179.9 . .
C25 C20 C21 C26 0.0 . .
Ru1 C20 C21 C26 -117.71(13) . .
C19 C20 C21 Ru1 -62.36(13) . .
C25 C20 C21 Ru1 117.71(13) . .
C1 Ru1 C21 C20 -16.2(6) . .
C21 Ru1 C21 C20 131.52(6) 2_565 .
C22 Ru1 C21 C20 117.15(7) . .
C22 Ru1 C21 C20 -11.7(6) 2_565 .
C20 Ru1 C21 C20 98.43(14) 2_565 .
C18 Ru1 C21 C20 79.55(8) . .
C18 Ru1 C21 C20 18.0(2) 2_565 .
C19 Ru1 C21 C20 58.17(18) 2_565 .
C19 Ru1 C21 C20 36.56(5) . .
Ru2 Ru1 C21 C20 -87.44(10) 2_565 .
C1 Ru1 C21 C22 -133.4(6) . .
C21 Ru1 C21 C22 14.4 2_565 .
C22 Ru1 C21 C22 -128.9(6) 2_565 .
C20 Ru1 C21 C22 -18.72(13) 2_565 .
C20 Ru1 C21 C22 -117.15(7) . .
C18 Ru1 C21 C22 -37.60(5) . .
C18 Ru1 C21 C22 -99.1(2) 2_565 .
C19 Ru1 C21 C22 -58.98(17) 2_565 .
C19 Ru1 C21 C22 -80.58(8) . .
Ru2 Ru1 C21 C22 155.41(12) 2_565 .
C1 Ru1 C21 C26 105.4(6) . .
C21 Ru1 C21 C26 -106.87(8) 2_565 .
C22 Ru1 C21 C26 -121.24(7) . .
C22 Ru1 C21 C26 109.9(6) 2_565 .
C20 Ru1 C21 C26 -139.96(17) 2_565 .
C20 Ru1 C21 C26 121.61(7) . .
C18 Ru1 C21 C26 -158.8 . .
C18 Ru1 C21 C26 139.6(3) 2_565 .
C19 Ru1 C21 C26 179.8(2) 2_565 .
C19 Ru1 C21 C26 158.2 . .
Ru2 Ru1 C21 C26 34.17(13) 2_565 .
C19 C18 C22 C21 0.1 . .
C23 C18 C22 C21 180.0 . .
Ru1 C18 C22 C21 -62.27(14) . .
C19 C18 C22 C27 -179.9 . .
C23 C18 C22 C27 0.0 . .
Ru1 C18 C22 C27 117.73(14) . .
C19 C18 C22 Ru1 62.33(14) . .
C23 C18 C22 Ru1 -117.73(14) . .
C20 C21 C22 C18 0.0 . .
C26 C21 C22 C18 180.0 . .
Ru1 C21 C22 C18 62.72(13) . .
C20 C21 C22 C27 180.0 . .
C26 C21 C22 C27 0.0 . .
Ru1 C21 C22 C27 -117.28(13) . .
C20 C21 C22 Ru1 -62.72(13) . .
C26 C21 C22 Ru1 117.29(13) . .
C1 Ru1 C22 C18 40.8(3) . .
C21 Ru1 C22 C18 -117.16(7) . .
C21 Ru1 C22 C18 -141.5(6) 2_565 .
C22 Ru1 C22 C18 -101.76(7) 2_565 .
C20 Ru1 C22 C18 20.2(5) 2_565 .
C20 Ru1 C22 C18 -79.55(8) . .
C18 Ru1 C22 C18 -60.16(15) 2_565 .
C19 Ru1 C22 C18 -17.1(2) 2_565 .
C19 Ru1 C22 C18 -38.0 . .
Ru2 Ru1 C22 C18 -170.1(3) 2_565 .
C1 Ru1 C22 C21 158.0(3) . .
C21 Ru1 C22 C21 -24.4(6) 2_565 .
C22 Ru1 C22 C21 15.4 2_565 .
C20 Ru1 C22 C21 137.4(4) 2_565 .
C20 Ru1 C22 C21 37.61(5) . .
C18 Ru1 C22 C21 117.16(7) . .
C18 Ru1 C22 C21 56.99(13) 2_565 .
C19 Ru1 C22 C21 100.02(18) 2_565 .
C19 Ru1 C22 C21 79.16(8) . .
Ru2 Ru1 C22 C21 -53.0(2) 2_565 .
C1 Ru1 C22 C27 -80.8(3) . .
C21 Ru1 C22 C27 121.23(7) . .
C21 Ru1 C22 C27 96.9(6) 2_565 .
C22 Ru1 C22 C27 136.63(6) 2_565 .
C20 Ru1 C22 C27 -101.4(5) 2_565 .
C20 Ru1 C22 C27 158.8 . .
C18 Ru1 C22 C27 -121.61(7) . .
C18 Ru1 C22 C27 178.22(15) 2_565 .
C19 Ru1 C22 C27 -138.7(2) 2_565 .
C19 Ru1 C22 C27 -159.6 . .
Ru2 Ru1 C22 C27 68.3(3) 2_565 .
